data_2312958
loop_
_publ_author_name
'Ferrer, Armando'
'Mederos, Yonatan'
'Luis, Santiago V.'
'Esteve, Ferran'
'Altava, Belen'
'Garc&#xed;a, Am&#xe9;rica'
'Cunha, Silvio'

_publ_section_title
;
 Water-bridged tetrameric supramolecular synthons in a novel
 tetrasubstituted imidazole-phenylalanine derivative synthesized via a
 Debus-Radziszewski reaction.
;
_journal_coeditor_code VP3053
_journal_issue 9
_journal_name_full 'Acta crystallographica. Section C, Structural chemistry'
_journal_page_first 588
_journal_page_last 594
_journal_paper_doi 10.1107/S2053229626007321
_journal_volume 82
_journal_year 2026
_chemical_absolute_configuration syn
_chemical_formula_iupac 'C30 H23 N3 O4, 2H2 O'
_chemical_formula_moiety 'C30 H23 N3 O4, 2(H2 O)'
_chemical_formula_sum 'C30 H25 N3 O5'
_chemical_formula_weight 507.53
_chemical_name_systematic '2-[2-(4-Nitrophenyl)-4,5-diphenyl-1<i>H</i>-imidazol-1-yl]-3-phenylpropanoic acid monohydrate'
_space_group_crystal_system triclinic
_space_group_IT_number 1
_space_group_name_Hall 'P 1'
_space_group_name_H-M_alt 'P 1'
_atom_sites_solution_hydrogens mixed
_atom_sites_solution_primary dual
_audit_creation_method
;
Olex2 1.5
(compiled 2025.07.13 svn.rb7424aed for OlexSys, GUI svn.r7314)
;
_cell_angle_alpha 91.1180(10)
_cell_angle_beta 107.3520(10)
_cell_angle_gamma 115.9350(10)
_cell_formula_units_Z 2
_cell_length_a 9.58700(10)
_cell_length_b 10.22750(10)
_cell_length_c 15.3339(2)
_cell_measurement_reflns_used 4486
_cell_measurement_temperature 293(2)
_cell_measurement_theta_max 71.2150
_cell_measurement_theta_min 3.9810
_cell_volume 1270.71(3)
_computing_cell_refinement
;
CrysAlis PRO (Rigaku OD, 2020)
;
_computing_data_collection
;
CrysAlis PRO (Rigaku OD, 2020)
;
_computing_data_reduction
;
CrysAlis PRO (Rigaku OD, 2020)
;
_computing_molecular_graphics
;
OLEX2 (Dolomanov <i>et al.</i>, 2009)
;
_computing_publication_material
;
OLEX2 (Dolomanov <i>et al.</i>, 2009)
;
_computing_structure_refinement
;
SHELXL2025 (Sheldrick, 2015<i>b</i>)
;
_computing_structure_solution
;
SHELXT2018 (Sheldrick, 2015<i>a</i>)
;
_diffrn_ambient_temperature 293(2)
_diffrn_detector_area_resol_mean 10.4051
_diffrn_measured_fraction_theta_full 1.000
_diffrn_measured_fraction_theta_max 1.000
_diffrn_measurement_device 'four-circle diffractometer'
_diffrn_measurement_device_type 'Rigaku SuperNova Dual Source diffractometer with an Atlas detector'
_diffrn_measurement_method '\w scans'
_diffrn_radiation_type MoK\a
_diffrn_radiation_wavelength 0.71073
_diffrn_reflns_av_R_equivalents 0.0181
_diffrn_reflns_av_unetI/netI 0.0147
_diffrn_reflns_limit_h_max 11
_diffrn_reflns_limit_h_min -11
_diffrn_reflns_limit_k_max 12
_diffrn_reflns_limit_k_min -12
_diffrn_reflns_limit_l_max 18
_diffrn_reflns_limit_l_min -18
_diffrn_reflns_number 22284
_diffrn_reflns_theta_full 25.027
_diffrn_reflns_theta_max 25.027
_diffrn_reflns_theta_min 2.249
_exptl_absorpt_coefficient_mu 0.092
_exptl_absorpt_correction_T_max 71.6490
_exptl_absorpt_correction_T_min 4.8570
_exptl_absorpt_correction_type numerical
_exptl_absorpt_process_details
;
(CrysAlis PRO; Rigaku OD, 2020)
;
_exptl_crystal_colour yellow
_exptl_crystal_density_diffrn 1.326
_exptl_crystal_description irregular
_exptl_crystal_F_000 532
_exptl_crystal_size_max 0.398
_exptl_crystal_size_mid 0.255
_exptl_crystal_size_min 0.123
_refine_diff_density_max 0.188
_refine_diff_density_min -0.149
_refine_ls_abs_structure_details
;
Flack <i>x</i> determined using 3401 quotients [(I+)-(I-)]/[(I+)+(I-)]
(Parsons <i>et al.</i>, 2013)
;
_refine_ls_abs_structure_Flack -2.0(2)
_refine_ls_extinction_coef 0.022(3)
_refine_ls_extinction_expression Fc^*^=kFc[1+0.001xFc^2^\l^3^/sin(2\q)]^-1/4^
_refine_ls_extinction_method
;
SHELXL2025 (Sheldrick, 2015<i>b</i>)
;
_refine_ls_goodness_of_fit_ref 1.053
_refine_ls_hydrogen_treatment mixed
_refine_ls_matrix_type full
_refine_ls_number_parameters 697
_refine_ls_number_reflns 7958
_refine_ls_number_restraints 3
_refine_ls_restrained_S_all 1.052
_refine_ls_R_factor_all 0.0324
_refine_ls_R_factor_gt 0.0323
_refine_ls_shift/su_max 0.000
_refine_ls_shift/su_mean 0.000
_refine_ls_structure_factor_coef Fsqd
_refine_ls_weighting_details 'w=1/[\s^2^(Fo^2^)+(0.0620P)^2^+0.1307P] where P=(Fo^2^+2Fc^2^)/3'
_refine_ls_weighting_scheme calc
_refine_ls_wR_factor_gt 0.0891
_refine_ls_wR_factor_ref 0.0893
_reflns_number_gt 7900
_reflns_number_total 7958
_reflns_threshold_expression 'I > 2\s(I)'
_cod_data_source_file vp3053sup1.cif
_cod_data_source_block I
_cod_database_code 2312958
_shelx_space_group_comment
;
The symmetry employed for this shelxl refinement is uniquely defined
by the following loop, which should always be used as a source of
symmetry information in preference to the above space-group names.
They are only intended as comments.
;
_shelx_estimated_absorpt_t_min 0.964
_shelx_estimated_absorpt_t_max 0.989

loop_
_space_group_symop_operation_xyz
'x, y, z'

loop_
_atom_site_type_symbol
_atom_site_label
_atom_site_fract_x
_atom_site_fract_y
_atom_site_fract_z
_atom_site_U_iso_or_equiv
_atom_site_adp_type
_atom_site_calc_flag
_atom_site_occupancy
_atom_site_disorder_assembly
_atom_site_disorder_group
O O8B 0.5186(2) 0.29595(19) 0.60027(12) 0.0397(4) Uani d 1 . .
N N21A 0.9963(3) 0.2858(3) 0.78101(14) 0.0448(5) Uani d 1 . .
N N3B 0.3968(2) -0.1865(2) 0.65818(12) 0.0287(4) Uani d 1 . .
N N1B 0.3840(2) 0.0254(2) 0.66242(11) 0.0251(4) Uani d 1 . .
O O23A 0.9762(3) 0.1946(3) 0.83220(13) 0.0654(6) Uani d 1 . .
O O8A 0.4722(2) -0.28362(19) 0.41772(12) 0.0403(4) Uani d 1 . .
O O38B 0.4494(3) -0.3996(2) 0.58136(14) 0.0522(5) Uani d 1 . .
H H63B 0.447426 -0.383125 0.527005 0.078 Uiso d 1 . .
H H62B 0.422063 -0.343277 0.605773 0.078 Uiso d 1 . .
O O9A 0.6528(3) -0.3423(2) 0.38679(16) 0.0532(5) Uani d 1 . .
O O9B 0.3375(3) 0.3545(2) 0.63111(15) 0.0477(5) Uani d 1 . .
H H40B 0.381720 0.428526 0.609757 0.072 Uiso calc 1 . .
O O38A 0.5509(3) 0.4133(2) 0.43972(13) 0.0511(5) Uani d 1 . .
H H62A 0.552438 0.342950 0.410252 0.077 Uiso d 1 . .
H H63A 0.551216 0.389335 0.492522 0.077 Uiso d 1 . .
C C5A 0.4883(3) -0.0188(2) 0.25040(14) 0.0272(4) Uani d 1 . .
N N1A 0.5824(2) -0.02579(19) 0.33730(11) 0.0253(4) Uani d 1 . .
C C2B 0.3399(3) -0.1044(2) 0.60913(14) 0.0255(4) Uani d 1 . .
N N3A 0.5737(2) 0.1866(2) 0.34975(12) 0.0280(4) Uani d 1 . .
C C7B 0.3994(3) 0.2660(2) 0.62347(14) 0.0299(5) Uani d 1 . .
C C27A 0.4880(3) 0.3332(3) 0.19345(16) 0.0381(5) Uani d 1 . .
H H52A 0.583055 0.391936 0.243392 0.046 Uiso calc 1 . .
O O22A 1.0914(4) 0.4166(3) 0.80824(15) 0.0802(8) Uani d 1 . .
C C25B 0.2680(3) -0.0479(3) 0.44826(14) 0.0299(5) Uani d 1 . .
H H51B 0.345616 0.050654 0.470544 0.036 Uiso calc 1 . .
C C18B 0.1312(3) -0.2974(3) 0.47495(17) 0.0378(5) Uani d 1 . .
H H48B 0.116513 -0.365263 0.515187 0.045 Uiso calc 1 . .
C C26B 0.5541(3) -0.1723(3) 0.82230(14) 0.0311(5) Uani d 1 . .
C C24A 0.7912(3) 0.0885(3) 0.64974(15) 0.0326(5) Uani d 1 . .
H H50A 0.776897 0.021083 0.690267 0.039 Uiso calc 1 . .
C C17B 0.2453(3) -0.1492(3) 0.50929(14) 0.0278(4) Uani d 1 . .
C C4A 0.4852(3) 0.1135(2) 0.25914(14) 0.0273(4) Uani d 1 . .
C C32A 0.4076(3) -0.1398(3) 0.17032(14) 0.0291(5) Uani d 1 . .
C C6A 0.6609(3) -0.1229(2) 0.34570(15) 0.0291(5) Uani d 1 . .
H H39A 0.639941 -0.162117 0.281724 0.035 Uiso calc 1 . .
C C4B 0.4808(3) -0.1082(2) 0.74762(14) 0.0277(4) Uani d 1 . .
C C11B 0.0841(3) -0.0462(3) 0.71245(17) 0.0363(5) Uani d 1 . .
C C2A 0.6307(3) 0.1019(2) 0.39472(14) 0.0267(4) Uani d 1 . .
C C6B 0.2945(3) 0.1126(2) 0.63879(14) 0.0282(4) Uani d 1 . .
H H39B 0.210090 0.061299 0.577900 0.034 Uiso calc 1 . .
C C17A 0.7267(3) 0.1438(2) 0.49494(14) 0.0277(4) Uani d 1 . .
O O22B -0.1306(4) -0.4210(3) 0.19745(16) 0.0925(10) Uani d 1 . .
C C31B 0.6943(3) -0.0861(3) 0.89860(16) 0.0385(5) Uani d 1 . .
H H56B 0.749874 0.015567 0.901970 0.046 Uiso calc 1 . .
C C32B 0.5533(3) 0.1477(3) 0.83025(14) 0.0295(5) Uani d 1 . .
C C35B 0.7216(4) 0.3723(3) 0.98402(19) 0.0545(8) Uani d 1 . .
H H59B 0.779700 0.446964 1.035834 0.065 Uiso calc 1 . .
C C7A 0.5835(3) -0.2583(3) 0.38847(15) 0.0308(5) Uani d 1 . .
C C20B 0.0624(3) -0.2411(3) 0.32370(16) 0.0368(5) Uani d 1 . .
C C33AA 0.7036(3) 0.0430(3) 0.55540(14) 0.0298(5) Uani d 1 . .
H H51A 0.628475 -0.055974 0.532337 0.036 Uiso calc 1 . .
C C20A 0.9002(3) 0.2364(3) 0.68193(15) 0.0343(5) Uani d 1 . .
C C19B 0.0403(3) -0.3437(3) 0.38172(17) 0.0428(6) Uani d 1 . .
H H49B -0.034752 -0.442611 0.358386 0.051 Uiso calc 1 . .
C C37A 0.2874(3) -0.2774(3) 0.17369(16) 0.0361(5) Uani d 1 . .
H H61A 0.265645 -0.295912 0.228599 0.043 Uiso calc 1 . .
C C28A 0.4247(4) 0.3981(3) 0.12473(19) 0.0505(7) Uani d 1 . .
H H53A 0.477127 0.500188 0.129077 0.061 Uiso calc 1 . .
C C10B 0.1974(3) 0.1072(3) 0.70332(15) 0.0349(5) Uani d 1 . .
H H42B 0.275127 0.160753 0.764462 0.042 Uiso calc 1 . .
H H41B 0.132237 0.157790 0.680320 0.042 Uiso calc 1 . .
C C29A 0.2849(4) 0.3128(3) 0.05012(18) 0.0499(7) Uani d 1 . .
H H54A 0.244719 0.356700 0.003264 0.060 Uiso calc 1 . .
C C11A 0.9306(3) 0.0859(3) 0.34286(18) 0.0392(5) Uani d 1 . .
C C37B 0.6712(3) 0.2851(3) 0.82545(16) 0.0348(5) Uani d 1 . .
H H61B 0.693398 0.302375 0.770553 0.042 Uiso calc 1 . .
C C10A 0.8485(3) -0.0394(3) 0.38987(15) 0.0349(5) Uani d 1 . .
H H42A 0.876659 -0.000241 0.454337 0.042 Uiso calc 1 . .
H H41A 0.892439 -0.108426 0.388772 0.042 Uiso calc 1 . .
C C26A 0.4102(3) 0.1807(3) 0.18832(14) 0.0309(5) Uani d 1 . .
C C33B 0.5179(4) 0.1252(3) 0.91210(17) 0.0414(6) Uani d 1 . .
H H57B 0.437396 0.034058 0.915601 0.050 Uiso calc 1 . .
C C31A 0.2652(3) 0.0952(3) 0.11329(16) 0.0386(5) Uani d 1 . .
H H56A 0.209734 -0.006647 0.109368 0.046 Uiso calc 1 . .
C C19A 0.9245(3) 0.3404(3) 0.62382(17) 0.0393(6) Uani d 1 . .
H H49A 0.997916 0.439693 0.647277 0.047 Uiso calc 1 . .
C C24B 0.1748(3) -0.0943(3) 0.35448(15) 0.0354(5) Uani d 1 . .
H H50B 0.188164 -0.027743 0.313429 0.043 Uiso calc 1 . .
C C30A 0.2046(4) 0.1621(3) 0.04505(17) 0.0462(6) Uani d 1 . .
H H55A 0.108721 0.104738 -0.004751 0.055 Uiso calc 1 . .
C C16B -0.0169(3) -0.1588(3) 0.63655(18) 0.0449(6) Uani d 1 . .
H H47B -0.011714 -0.141313 0.578030 0.054 Uiso calc 1 . .
C C30B 0.7515(4) -0.1513(3) 0.96952(18) 0.0473(6) Uani d 1 . .
H H55B 0.844093 -0.092826 1.020779 0.057 Uiso calc 1 . .
C C36A 0.2001(4) -0.3870(3) 0.09591(19) 0.0485(7) Uani d 1 . .
H H60A 0.118511 -0.478318 0.098266 0.058 Uiso calc 1 . .
O O23B -0.0228(4) -0.1969(3) 0.17447(14) 0.0772(8) Uani d 1 . .
C C36B 0.7560(4) 0.3968(3) 0.90248(19) 0.0483(6) Uani d 1 . .
H H60B 0.836228 0.488461 0.899407 0.058 Uiso calc 1 . .
C C5B 0.4747(3) 0.0235(2) 0.75204(14) 0.0263(4) Uani d 1 . .
C C34A 0.3557(4) -0.2274(3) 0.01172(18) 0.0516(7) Uani d 1 . .
H H58A 0.379751 -0.211266 -0.042745 0.062 Uiso calc 1 . .
C C34B 0.6019(4) 0.2379(3) 0.98818(17) 0.0508(7) Uani d 1 . .
H H58B 0.577108 0.222319 1.042459 0.061 Uiso calc 1 . .
C C18A 0.8362(3) 0.2920(3) 0.52986(16) 0.0351(5) Uani d 1 . .
H H48A 0.850433 0.359739 0.489537 0.042 Uiso calc 1 . .
C C27B 0.4764(3) -0.3244(3) 0.81734(17) 0.0387(5) Uani d 1 . .
H H52B 0.383906 -0.383323 0.766156 0.046 Uiso calc 1 . .
C C12B 0.0732(4) -0.0762(4) 0.7984(2) 0.0543(7) Uani d 1 . .
H H43B 0.140369 -0.002807 0.850567 0.065 Uiso calc 1 . .
N N21B -0.0390(3) -0.2891(3) 0.22455(15) 0.0524(6) Uani d 1 . .
C C16A 1.0505(3) 0.2215(3) 0.3957(2) 0.0526(7) Uani d 1 . .
H H47A 1.075660 0.235848 0.459721 0.063 Uiso calc 1 . .
C C12A 0.8937(4) 0.0682(4) 0.2475(2) 0.0547(7) Uani d 1 . .
H H43A 0.812102 -0.021766 0.210529 0.066 Uiso calc 1 . .
C C28B 0.5354(4) -0.3892(3) 0.88796(19) 0.0489(7) Uani d 1 . .
H H53B 0.483144 -0.491258 0.883696 0.059 Uiso calc 1 . .
C C15A 1.1330(5) 0.3352(4) 0.3552(3) 0.0759(10) Uani d 1 . .
H H46A 1.213158 0.425639 0.392100 0.091 Uiso calc 1 . .
C C29B 0.6719(4) -0.3023(3) 0.96466(18) 0.0507(7) Uani d 1 . .
H H54B 0.710036 -0.345350 1.012797 0.061 Uiso calc 1 . .
C C14A 1.0990(6) 0.3175(5) 0.2607(4) 0.0835(12) Uani d 1 . .
H H45A 1.156643 0.394301 0.233632 0.100 Uiso calc 1 . .
C C13B -0.0360(5) -0.2138(5) 0.8078(3) 0.0743(10) Uani d 1 . .
H H44B -0.042486 -0.231718 0.866009 0.089 Uiso calc 1 . .
C C35A 0.2339(4) -0.3607(3) 0.01486(18) 0.0526(8) Uani d 1 . .
H H59A 0.173828 -0.433864 -0.037781 0.063 Uiso calc 1 . .
C C14B -0.1352(5) -0.3245(4) 0.7319(3) 0.0746(10) Uani d 1 . .
H H45B -0.208132 -0.417239 0.738527 0.090 Uiso calc 1 . .
C C15B -0.1253(4) -0.2965(4) 0.6463(2) 0.0629(8) Uani d 1 . .
H H46B -0.191958 -0.370658 0.594461 0.075 Uiso calc 1 . .
C C13A 0.9768(6) 0.1824(5) 0.2069(3) 0.0827(12) Uani d 1 . .
H H44A 0.950682 0.168966 0.142801 0.099 Uiso calc 1 . .
C C33A 0.4437(4) -0.1161(3) 0.08889(16) 0.0422(6) Uani d 1 . .
H H57A 0.526678 -0.025864 0.086247 0.051 Uiso calc 1 . .
H H40A 0.604(6) -0.445(5) 0.415(3) 0.100(14) Uiso d 1 . .

loop_
_atom_site_aniso_label
_atom_site_aniso_U_11
_atom_site_aniso_U_22
_atom_site_aniso_U_33
_atom_site_aniso_U_12
_atom_site_aniso_U_13
_atom_site_aniso_U_23
O8B 0.0455(10) 0.0347(10) 0.0490(9) 0.0210(8) 0.0254(8) 0.0168(7)
N21A 0.0405(12) 0.0615(16) 0.0273(10) 0.0251(12) 0.0034(9) -0.0030(10)
N3B 0.0357(10) 0.0259(10) 0.0246(8) 0.0175(8) 0.0053(7) 0.0033(7)
N1B 0.0309(9) 0.0244(9) 0.0231(8) 0.0159(8) 0.0082(7) 0.0058(7)
O23A 0.0792(16) 0.0794(17) 0.0305(9) 0.0416(14) 0.0021(10) 0.0092(10)
O8A 0.0505(10) 0.0320(9) 0.0489(10) 0.0209(8) 0.0279(8) 0.0137(7)
O38B 0.0955(16) 0.0367(10) 0.0516(11) 0.0430(11) 0.0416(11) 0.0193(8)
O9A 0.0689(13) 0.0401(11) 0.0828(14) 0.0392(11) 0.0459(11) 0.0299(10)
O9B 0.0637(12) 0.0316(10) 0.0714(12) 0.0316(10) 0.0389(10) 0.0217(9)
O38A 0.0923(15) 0.0324(10) 0.0453(10) 0.0380(11) 0.0312(10) 0.0153(8)
C5A 0.0327(11) 0.0276(12) 0.0212(9) 0.0157(10) 0.0065(8) 0.0054(8)
N1A 0.0305(9) 0.0218(9) 0.0244(8) 0.0139(8) 0.0078(7) 0.0036(7)
C2B 0.0293(10) 0.0219(11) 0.0260(10) 0.0128(9) 0.0088(8) 0.0043(8)
N3A 0.0340(10) 0.0248(10) 0.0250(8) 0.0155(8) 0.0070(7) 0.0038(7)
C7B 0.0390(12) 0.0286(12) 0.0254(9) 0.0205(10) 0.0081(9) 0.0062(8)
C27A 0.0490(14) 0.0310(13) 0.0323(11) 0.0215(12) 0.0067(10) 0.0078(9)
O22A 0.0802(17) 0.0650(17) 0.0389(11) -0.0006(14) -0.0001(11) -0.0143(11)
C25B 0.0300(11) 0.0331(12) 0.0281(10) 0.0163(10) 0.0091(9) 0.0049(9)
C18B 0.0448(13) 0.0275(13) 0.0316(11) 0.0127(11) 0.0070(10) 0.0027(9)
C26B 0.0392(12) 0.0313(13) 0.0273(10) 0.0217(10) 0.0089(9) 0.0076(9)
C24A 0.0345(12) 0.0394(13) 0.0276(10) 0.0205(11) 0.0102(9) 0.0081(9)
C17B 0.0300(11) 0.0307(12) 0.0249(10) 0.0180(10) 0.0065(8) 0.0036(8)
C4A 0.0321(11) 0.0272(12) 0.0235(9) 0.0159(9) 0.0071(8) 0.0049(8)
C32A 0.0364(11) 0.0272(12) 0.0252(9) 0.0180(10) 0.0079(8) 0.0033(8)
C6A 0.0365(11) 0.0264(11) 0.0302(10) 0.0189(10) 0.0123(8) 0.0084(8)
C4B 0.0323(11) 0.0266(11) 0.0238(9) 0.0153(9) 0.0068(8) 0.0039(8)
C11B 0.0351(11) 0.0374(13) 0.0442(12) 0.0206(11) 0.0178(10) 0.0121(10)
C2A 0.0300(11) 0.0254(11) 0.0240(10) 0.0135(9) 0.0075(8) 0.0039(8)
C6B 0.0329(11) 0.0283(11) 0.0295(9) 0.0190(9) 0.0112(8) 0.0079(8)
C17A 0.0289(10) 0.0288(12) 0.0268(10) 0.0164(9) 0.0067(8) 0.0019(8)
O22B 0.0855(18) 0.086(2) 0.0373(11) -0.0040(16) -0.0012(11) -0.0139(12)
C31B 0.0415(13) 0.0350(14) 0.0362(11) 0.0206(11) 0.0051(10) 0.0052(10)
C32B 0.0368(12) 0.0286(12) 0.0256(10) 0.0196(10) 0.0070(8) 0.0035(8)
C35B 0.077(2) 0.0468(18) 0.0332(12) 0.0359(17) 0.0004(13) -0.0064(11)
C7A 0.0387(12) 0.0255(12) 0.0294(10) 0.0161(10) 0.0115(9) 0.0052(8)
C20B 0.0319(12) 0.0515(16) 0.0244(10) 0.0217(12) 0.0029(9) -0.0025(10)
C33AA 0.0316(11) 0.0301(12) 0.0271(10) 0.0159(10) 0.0069(8) 0.0030(8)
C20A 0.0311(11) 0.0463(15) 0.0240(10) 0.0213(11) 0.0028(9) -0.0014(9)
C19B 0.0426(14) 0.0363(14) 0.0349(12) 0.0132(12) 0.0023(11) -0.0066(10)
C37A 0.0405(13) 0.0327(13) 0.0334(11) 0.0169(11) 0.0105(10) 0.0033(10)
C28A 0.0719(19) 0.0407(16) 0.0431(14) 0.0341(15) 0.0125(13) 0.0138(12)
C10B 0.0404(11) 0.0353(12) 0.0384(11) 0.0231(10) 0.0175(9) 0.0083(9)
C29A 0.0719(19) 0.0550(18) 0.0350(12) 0.0444(16) 0.0106(12) 0.0179(12)
C11A 0.0366(12) 0.0392(14) 0.0510(14) 0.0216(11) 0.0207(11) 0.0141(11)
C37B 0.0382(12) 0.0282(12) 0.0331(11) 0.0149(10) 0.0064(9) 0.0023(9)
C10A 0.0383(11) 0.0385(12) 0.0373(11) 0.0249(10) 0.0141(9) 0.0105(9)
C26A 0.0398(12) 0.0342(13) 0.0245(10) 0.0225(10) 0.0101(9) 0.0062(9)
C33B 0.0576(16) 0.0364(14) 0.0327(12) 0.0227(13) 0.0172(11) 0.0073(10)
C31A 0.0432(13) 0.0385(14) 0.0321(11) 0.0220(12) 0.0054(10) 0.0048(10)
C19A 0.0365(13) 0.0357(14) 0.0349(12) 0.0133(11) 0.0040(10) -0.0040(10)
C24B 0.0374(12) 0.0484(15) 0.0280(11) 0.0270(12) 0.0102(9) 0.0090(10)
C30A 0.0513(15) 0.0551(18) 0.0315(11) 0.0324(14) 0.0014(10) 0.0021(11)
C16B 0.0419(13) 0.0477(15) 0.0417(13) 0.0177(12) 0.0143(10) 0.0139(11)
C30B 0.0514(15) 0.0510(17) 0.0349(12) 0.0289(14) 0.0005(11) 0.0074(11)
C36A 0.0513(15) 0.0305(14) 0.0476(14) 0.0143(12) 0.0033(12) -0.0034(11)
O23B 0.0957(19) 0.0911(19) 0.0320(10) 0.0492(16) -0.0045(11) 0.0115(11)
C36B 0.0503(15) 0.0326(14) 0.0466(14) 0.0154(12) 0.0024(12) -0.0012(11)
C5B 0.0301(10) 0.0248(11) 0.0245(10) 0.0132(9) 0.0092(8) 0.0046(8)
C34A 0.081(2) 0.0499(17) 0.0297(12) 0.0366(16) 0.0177(13) 0.0034(11)
C34B 0.082(2) 0.0546(18) 0.0258(11) 0.0417(17) 0.0158(12) 0.0041(11)
C18A 0.0396(12) 0.0324(13) 0.0315(11) 0.0178(11) 0.0078(10) 0.0055(10)
C27B 0.0471(13) 0.0338(14) 0.0319(11) 0.0213(12) 0.0054(10) 0.0043(9)
C12B 0.0610(17) 0.0548(18) 0.0463(14) 0.0207(15) 0.0268(13) 0.0109(13)
N21B 0.0437(13) 0.0713(18) 0.0301(11) 0.0242(13) 0.0012(9) -0.0055(12)
C16A 0.0436(14) 0.0508(17) 0.0594(16) 0.0192(13) 0.0167(12) 0.0078(13)
C12A 0.0590(17) 0.0508(17) 0.0514(15) 0.0175(14) 0.0274(14) 0.0103(13)
C28B 0.0676(18) 0.0363(15) 0.0441(14) 0.0289(14) 0.0128(13) 0.0155(12)
C15A 0.059(2) 0.046(2) 0.110(3) 0.0104(16) 0.032(2) 0.0118(19)
C29B 0.0665(18) 0.0527(18) 0.0363(13) 0.0382(15) 0.0052(12) 0.0145(12)
C14A 0.080(3) 0.067(3) 0.106(3) 0.020(2) 0.054(2) 0.043(2)
C13B 0.086(2) 0.072(2) 0.064(2) 0.023(2) 0.0445(19) 0.0296(18)
C35A 0.0714(19) 0.0431(17) 0.0341(13) 0.0314(16) -0.0006(12) -0.0100(11)
C14B 0.069(2) 0.054(2) 0.083(2) 0.0074(18) 0.0350(19) 0.0261(18)
C15B 0.0521(17) 0.0483(18) 0.0631(17) 0.0077(15) 0.0109(14) 0.0054(14)
C13A 0.097(3) 0.089(3) 0.068(2) 0.033(3) 0.051(2) 0.033(2)
C33A 0.0580(16) 0.0396(14) 0.0336(12) 0.0250(13) 0.0180(11) 0.0081(11)

loop_
_atom_type_symbol
_atom_type_description
_atom_type_scat_dispersion_real
_atom_type_scat_dispersion_imag
_atom_type_scat_source
C C 0.0033 0.0016 'International Tables Vol C Tables 4.2.6.8 and 6.1.1.4'
H H 0.0000 0.0000 'International Tables Vol C Tables 4.2.6.8 and 6.1.1.4'
N N 0.0061 0.0033 'International Tables Vol C Tables 4.2.6.8 and 6.1.1.4'
O O 0.0106 0.0060 'International Tables Vol C Tables 4.2.6.8 and 6.1.1.4'

loop_
_geom_angle_atom_site_label_1
_geom_angle_atom_site_label_2
_geom_angle_atom_site_label_3
_geom_angle_site_symmetry_1
_geom_angle_site_symmetry_3
_geom_angle
_geom_angle_publ_flag
C7A O9A H40A . . 116(2) ?
C2A N1A C5A . . 106.54(17) ?
C2A N1A C6A . . 128.81(18) ?
C5A N1A C6A . . 120.14(17) ?
C2A N3A C4A . . 106.87(17) ?
O22A N21A O23A . . 123.3(2) ?
O22A N21A C20A . . 118.1(3) ?
O23A N21A C20A . . 118.7(2) ?
N1A C2A C17A . . 127.32(19) ?
N3A C2A N1A . . 111.07(17) ?
N3A C2A C17A . . 121.55(19) ?
N3A C4A C26A . . 121.22(18) ?
C5A C4A N3A . . 109.10(17) ?
C5A C4A C26A . . 129.64(19) ?
N1A C5A C32A . . 122.86(18) ?
C4A C5A N1A . . 106.41(18) ?
C4A C5A C32A . . 130.69(19) ?
N1A C6A H39A . . 105.1 ?
N1A C6A C7A . . 114.54(18) ?
N1A C6A C10A . . 113.11(18) ?
C7A C6A H39A . . 105.1 ?
C7A C6A C10A . . 112.76(17) ?
C10A C6A H39A . . 105.1 ?
O8A C7A O9A . . 125.7(2) ?
O8A C7A C6A . . 124.31(19) ?
O9A C7A C6A . . 110.0(2) ?
C6A C10A H41A . . 108.7 ?
C6A C10A H42A . . 108.7 ?
H42A C10A H41A . . 107.6 ?
C11A C10A C6A . . 114.16(17) ?
C11A C10A H41A . . 108.7 ?
C11A C10A H42A . . 108.7 ?
C12A C11A C10A . . 121.9(2) ?
C16A C11A C10A . . 119.7(2) ?
C16A C11A C12A . . 118.3(3) ?
C11A C12A H43A . . 119.7 ?
C13A C12A C11A . . 120.6(3) ?
C13A C12A H43A . . 119.7 ?
C12A C13A H44A . . 119.7 ?
C12A C13A C14A . . 120.6(4) ?
C14A C13A H44A . . 119.7 ?
C13A C14A H45A . . 120.8 ?
C15A C14A C13A . . 118.5(4) ?
C15A C14A H45A . . 120.8 ?
C14A C15A H46A . . 119.5 ?
C16A C15A C14A . . 121.0(4) ?
C16A C15A H46A . . 119.5 ?
C11A C16A H47A . . 119.5 ?
C15A C16A C11A . . 120.9(3) ?
C15A C16A H47A . . 119.5 ?
C18A C17A C2A . . 117.7(2) ?
C18A C17A C25A . . 119.5(2) ?
C25A C17A C2A . . 122.6(2) ?
C17A C18A H48A . . 119.5 ?
C19A C18A C17A . . 120.9(2) ?
C19A C18A H48A . . 119.5 ?
C18A C19A H49A . . 121.0 ?
C18A C19A C20A . . 118.0(2) ?
C20A C19A H49A . . 121.0 ?
C19A C20A N21A . . 118.4(2) ?
C24A C20A N21A . . 118.9(2) ?
C24A C20A C19A . . 122.6(2) ?
C20A C24A H50A . . 120.9 ?
C20A C24A C25A . . 118.2(2) ?
C25A C24A H50A . . 120.9 ?
C17A C25A H51A . . 119.6 ?
C24A C25A C17A . . 120.7(2) ?
C24A C25A H51A . . 119.6 ?
C27A C26A C4A . . 119.5(2) ?
C27A C26A C31A . . 118.6(2) ?
C31A C26A C4A . . 121.9(2) ?
C26A C27A H52A . . 119.8 ?
C28A C27A C26A . . 120.5(2) ?
C28A C27A H52A . . 119.8 ?
C27A C28A H53A . . 119.8 ?
C29A C28A C27A . . 120.5(3) ?
C29A C28A H53A . . 119.8 ?
C28A C29A H54A . . 120.1 ?
C28A C29A C30A . . 119.7(2) ?
C30A C29A H54A . . 120.1 ?
C29A C30A H55A . . 119.7 ?
C29A C30A C31A . . 120.7(2) ?
C31A C30A H55A . . 119.7 ?
C26A C31A H56A . . 120.0 ?
C30A C31A C26A . . 120.0(3) ?
C30A C31A H56A . . 120.0 ?
C33A C32A C5A . . 120.8(2) ?
C37A C32A C5A . . 120.1(2) ?
C37A C32A C33A . . 119.0(2) ?
C32A C33A H57A . . 120.1 ?
C34A C33A C32A . . 119.8(3) ?
C34A C33A H57A . . 120.1 ?
C33A C34A H58A . . 119.7 ?
C35A C34A C33A . . 120.7(3) ?
C35A C34A H58A . . 119.7 ?
C34A C35A H59A . . 120.0 ?
C34A C35A C36A . . 120.1(2) ?
C36A C35A H59A . . 120.0 ?
C35A C36A H60A . . 120.0 ?
C35A C36A C37A . . 120.0(3) ?
C37A C36A H60A . . 120.0 ?
C32A C37A H61A . . 119.8 ?
C36A C37A C32A . . 120.4(2) ?
C36A C37A H61A . . 119.8 ?
C7B O9B H40B . . 109.5 ?
C2B N1B C5B . . 106.50(16) ?
C2B N1B C6B . . 123.48(17) ?
C5B N1B C6B . . 125.37(17) ?
C2B N3B C4B . . 106.21(17) ?
O22B N21B C20B . . 117.3(3) ?
O23B N21B O22B . . 124.1(3) ?
O23B N21B C20B . . 118.6(3) ?
N1B C2B C17B . . 125.60(18) ?
N3B C2B N1B . . 111.58(17) ?
N3B C2B C17B . . 122.80(19) ?
N3B C4B C26B . . 120.39(18) ?
C5B C4B N3B . . 109.77(18) ?
C5B C4B C26B . . 129.8(2) ?
N1B C5B C32B . . 123.81(19) ?
C4B C5B N1B . . 105.94(18) ?
C4B C5B C32B . . 130.13(19) ?
N1B C6B H39B . . 104.9 ?
N1B C6B C7B . . 113.28(18) ?
N1B C6B C10B . . 112.64(17) ?
C7B C6B H39B . . 104.9 ?
C7B C6B C10B . . 115.02(17) ?
C10B C6B H39B . . 104.9 ?
O8B C7B O9B . . 125.4(2) ?
O8B C7B C6B . . 122.75(18) ?
O9B C7B C6B . . 111.66(19) ?
C6B C10B H41B . . 108.6 ?
C6B C10B H42B . . 108.6 ?
H42B C10B H41B . . 107.6 ?
C11B C10B C6B . . 114.57(18) ?
C11B C10B H41B . . 108.6 ?
C11B C10B H42B . . 108.6 ?
C12B C11B C10B . . 119.8(2) ?
C12B C11B C16B . . 117.8(3) ?
C16B C11B C10B . . 122.3(2) ?
C11B C12B H43B . . 119.6 ?
C13B C12B C11B . . 120.9(3) ?
C13B C12B H43B . . 119.6 ?
C12B C13B H44B . . 119.7 ?
C14B C13B C12B . . 120.7(3) ?
C14B C13B H44B . . 119.7 ?
C13B C14B H45B . . 120.4 ?
C15B C14B C13B . . 119.1(3) ?
C15B C14B H45B . . 120.4 ?
C14B C15B H46B . . 119.8 ?
C14B C15B C16B . . 120.4(3) ?
C16B C15B H46B . . 119.8 ?
C11B C16B H47B . . 119.4 ?
C15B C16B C11B . . 121.1(3) ?
C15B C16B H47B . . 119.4 ?
C18B C17B C2B . . 118.5(2) ?
C18B C17B C25B . . 119.6(2) ?
C25B C17B C2B . . 121.9(2) ?
C17B C18B H48B . . 119.9 ?
C19B C18B C17B . . 120.3(2) ?
C19B C18B H48B . . 119.9 ?
C18B C19B H49B . . 120.6 ?
C20B C19B C18B . . 118.9(2) ?
C20B C19B H49B . . 120.6 ?
C19B C20B N21B . . 119.0(2) ?
C24B C20B N21B . . 118.3(2) ?
C24B C20B C19B . . 122.7(2) ?
C20B C24B H50B . . 120.8 ?
C20B C24B C25B . . 118.5(2) ?
C25B C24B H50B . . 120.8 ?
C17B C25B H51B . . 120.0 ?
C24B C25B C17B . . 120.1(2) ?
C24B C25B H51B . . 120.0 ?
C27B C26B C4B . . 118.4(2) ?
C27B C26B C31B . . 118.8(2) ?
C31B C26B C4B . . 122.7(2) ?
C26B C27B H52B . . 119.7 ?
C28B C27B C26B . . 120.7(2) ?
C28B C27B H52B . . 119.7 ?
C27B C28B H53B . . 120.0 ?
C29B C28B C27B . . 120.0(3) ?
C29B C28B H53B . . 120.0 ?
C28B C29B H54B . . 120.1 ?
C30B C29B C28B . . 119.7(2) ?
C30B C29B H54B . . 120.1 ?
C29B C30B H55B . . 119.8 ?
C29B C30B C31B . . 120.5(2) ?
C31B C30B H55B . . 119.8 ?
C26B C31B H56B . . 119.9 ?
C30B C31B C26B . . 120.2(3) ?
C30B C31B H56B . . 119.9 ?
C33B C32B C5B . . 120.2(2) ?
C37B C32B C5B . . 120.5(2) ?
C37B C32B C33B . . 119.2(2) ?
C32B C33B H57B . . 119.9 ?
C34B C33B C32B . . 120.3(3) ?
C34B C33B H57B . . 119.9 ?
C33B C34B H58B . . 119.8 ?
C35B C34B C33B . . 120.4(3) ?
C35B C34B H58B . . 119.8 ?
C34B C35B H59B . . 120.1 ?
C34B C35B C36B . . 119.9(2) ?
C36B C35B H59B . . 120.1 ?
C35B C36B H60B . . 119.9 ?
C35B C36B C37B . . 120.2(3) ?
C37B C36B H60B . . 119.9 ?
C32B C37B C36B . . 120.0(2) ?
C32B C37B H61B . . 120.0 ?
C36B C37B H61B . . 120.0 ?
H62A O38A H63A . . 104.5 ?
H63B O38B H62B . . 109.5 ?

loop_
_geom_bond_atom_site_label_1
_geom_bond_atom_site_label_2
_geom_bond_site_symmetry_2
_geom_bond_distance
_geom_bond_publ_flag
O8A C7A . 1.207(3) ?
O9A H40A . 1.10(4) ?
O9A C7A . 1.300(3) ?
N1A C2A . 1.370(3) ?
N1A C6A . 1.472(3) ?
N3A C2A . 1.318(3) ?
N3A C4A . 1.382(3) ?
N21A O22A . 1.217(4) ?
N21A O23A . 1.218(4) ?
N21A C20A . 1.463(3) ?
C2A C17A . 1.476(3) ?
C4A C26A . 1.472(3) ?
C5A N1A . 1.392(3) ?
C5A C4A . 1.371(3) ?
C5A C32A . 1.474(3) ?
C6A H39A . 0.9800 ?
C6A C7A . 1.525(3) ?
C6A C10A . 1.526(3) ?
C10A H41A . 0.9700 ?
C10A H42A . 0.9700 ?
C11A C10A . 1.508(3) ?
C11A C12A . 1.387(4) ?
C11A C16A . 1.381(4) ?
C12A H43A . 0.9300 ?
C12A C13A . 1.377(5) ?
C13A H44A . 0.9300 ?
C14A C13A . 1.388(6) ?
C14A H45A . 0.9300 ?
C15A C14A . 1.376(7) ?
C15A H46A . 0.9300 ?
C16A C15A . 1.372(5) ?
C16A H47A . 0.9300 ?
C17A C18A . 1.389(3) ?
C17A C25A . 1.390(3) ?
C18A H48A . 0.9300 ?
C19A C18A . 1.384(3) ?
C19A H49A . 0.9300 ?
C20A C19A . 1.387(4) ?
C24A C20A . 1.381(4) ?
C24A H50A . 0.9300 ?
C24A C25A . 1.386(3) ?
C25A H51A . 0.9300 ?
C26A C31A . 1.402(3) ?
C27A C26A . 1.392(3) ?
C27A H52A . 0.9300 ?
C27A C28A . 1.385(3) ?
C28A H53A . 0.9300 ?
C28A C29A . 1.375(4) ?
C29A H54A . 0.9300 ?
C29A C30A . 1.377(4) ?
C30A H55A . 0.9300 ?
C31A C30A . 1.384(3) ?
C31A H56A . 0.9300 ?
C32A C33A . 1.391(3) ?
C32A C37A . 1.390(4) ?
C33A H57A . 0.9300 ?
C34A C33A . 1.386(4) ?
C34A H58A . 0.9300 ?
C34A C35A . 1.367(5) ?
C35A H59A . 0.9300 ?
C36A C35A . 1.378(5) ?
C36A H60A . 0.9300 ?
C37A C36A . 1.382(3) ?
C37A H61A . 0.9300 ?
O8B C7B . 1.211(3) ?
O9B H40B . 0.8200 ?
O9B C7B . 1.301(3) ?
O22B N21B . 1.220(4) ?
O23B N21B . 1.215(4) ?
N1B C2B . 1.368(3) ?
N1B C5B . 1.396(3) ?
N1B C6B . 1.469(2) ?
N3B C2B . 1.323(3) ?
N3B C4B . 1.380(3) ?
C2B C17B . 1.469(3) ?
C4B C5B . 1.374(3) ?
C6B H39B . 0.9800 ?
C6B C10B . 1.535(3) ?
C7B C6B . 1.517(3) ?
C10B H41B . 0.9700 ?
C10B H42B . 0.9700 ?
C11B C10B . 1.506(3) ?
C11B C12B . 1.383(4) ?
C11B C16B . 1.385(4) ?
C12B H43B . 0.9300 ?
C12B C13B . 1.381(5) ?
C13B H44B . 0.9300 ?
C13B C14B . 1.373(6) ?
C14B H45B . 0.9300 ?
C14B C15B . 1.371(5) ?
C15B H46B . 0.9300 ?
C16B C15B . 1.380(4) ?
C16B H47B . 0.9300 ?
C18B C17B . 1.395(3) ?
C18B H48B . 0.9300 ?
C18B C19B . 1.377(3) ?
C19B H49B . 0.9300 ?
C20B N21B . 1.473(3) ?
C20B C19B . 1.376(4) ?
C20B C24B . 1.375(4) ?
C24B H50B . 0.9300 ?
C25B C17B . 1.399(3) ?
C25B C24B . 1.388(3) ?
C25B H51B . 0.9300 ?
C26B C4B . 1.479(3) ?
C26B C27B . 1.389(4) ?
C26B C31B . 1.392(3) ?
C27B H52B . 0.9300 ?
C27B C28B . 1.387(3) ?
C28B H53B . 0.9300 ?
C28B C29B . 1.382(4) ?
C29B H54B . 0.9300 ?
C30B C29B . 1.380(4) ?
C30B H55B . 0.9300 ?
C31B C30B . 1.385(3) ?
C31B H56B . 0.9300 ?
C32B C5B . 1.478(3) ?
C32B C33B . 1.393(3) ?
C32B C37B . 1.386(4) ?
C33B H57B . 0.9300 ?
C33B C34B . 1.383(4) ?
C34B H58B . 0.9300 ?
C35B C34B . 1.371(5) ?
C35B H59B . 0.9300 ?
C35B C36B . 1.386(5) ?
C36B H60B . 0.9300 ?
C37B C36B . 1.387(3) ?
C37B H61B . 0.9300 ?
O38A H62A . 0.8501 ?
O38A H63A . 0.8500 ?
O38B H62B . 0.8500 ?
O38B H63B . 0.8500 ?

loop_
_geom_torsion_atom_site_label_1
_geom_torsion_atom_site_label_2
_geom_torsion_atom_site_label_3
_geom_torsion_atom_site_label_4
_geom_torsion_site_symmetry_1
_geom_torsion_site_symmetry_2
_geom_torsion_site_symmetry_3
_geom_torsion_site_symmetry_4
_geom_torsion
_geom_torsion_publ_flag
O22A N21A C20A C19A . . . . 1.3(4) ?
O22A N21A C20A C24A . . . . -179.8(3) ?
O23A N21A C20A C19A . . . . -179.4(3) ?
O23A N21A C20A C24A . . . . -0.5(3) ?
N1A C2A C17A C18A . . . . 145.5(2) ?
N1A C2A C17A C25A . . . . -38.8(3) ?
N1A C5A C4A N3A . . . . -0.7(2) ?
N1A C5A C4A C26A . . . . 176.9(2) ?
N1A C5A C32A C33A . . . . -121.3(2) ?
N1A C5A C32A C37A . . . . 62.2(3) ?
N1A C6A C7A O8A . . . . -3.3(3) ?
N1A C6A C7A O9A . . . . 175.4(2) ?
N1A C6A C10A C11A . . . . -54.0(2) ?
N3A C2A C17A C18A . . . . -37.5(3) ?
N3A C2A C17A C25A . . . . 138.2(2) ?
N3A C4A C26A C27A . . . . 32.8(3) ?
N3A C4A C26A C31A . . . . -149.7(2) ?
N21A C20A C19A C18A . . . . 178.3(2) ?
C2A N1A C6A C7A . . . . 98.4(3) ?
C2A N1A C6A C10A . . . . -32.7(3) ?
C2A N3A C4A C5A . . . . 0.6(3) ?
C2A N3A C4A C26A . . . . -177.2(2) ?
C2A C17A C18A C19A . . . . 176.9(2) ?
C2A C17A C25A C24A . . . . -177.04(19) ?
C4A N3A C2A N1A . . . . -0.3(2) ?
C4A N3A C2A C17A . . . . -177.8(2) ?
C4A C5A N1A C2A . . . . 0.5(2) ?
C4A C5A N1A C6A . . . . -157.7(2) ?
C4A C5A C32A C33A . . . . 61.6(3) ?
C4A C5A C32A C37A . . . . -115.0(3) ?
C4A C26A C31A C30A . . . . -175.8(2) ?
C5A N1A C2A N3A . . . . -0.1(2) ?
C5A N1A C2A C17A . . . . 177.1(2) ?
C5A N1A C6A C7A . . . . -108.8(2) ?
C5A N1A C6A C10A . . . . 120.1(2) ?
C5A C4A C26A C27A . . . . -144.6(2) ?
C5A C4A C26A C31A . . . . 32.9(4) ?
C5A C32A C33A C34A . . . . -174.2(2) ?
C5A C32A C37A C36A . . . . 173.8(2) ?
C6A N1A C2A N3A . . . . 155.5(2) ?
C6A N1A C2A C17A . . . . -27.2(4) ?
C7A C6A C10A C11A . . . . 174.04(18) ?
C10A C6A C7A O8A . . . . 127.9(2) ?
C10A C6A C7A O9A . . . . -53.4(2) ?
C10A C11A C12A C13A . . . . -176.6(3) ?
C10A C11A C16A C15A . . . . 176.7(3) ?
C11A C12A C13A C14A . . . . 0.0(6) ?
C11A C16A C15A C14A . . . . -0.1(6) ?
C12A C11A C10A C6A . . . . -48.7(3) ?
C12A C11A C16A C15A . . . . -1.0(4) ?
C15A C14A C13A C12A . . . . -1.1(7) ?
C16A C11A C10A C6A . . . . 133.7(2) ?
C16A C11A C12A C13A . . . . 1.0(5) ?
C16A C15A C14A C13A . . . . 1.2(7) ?
C18A C17A C25A C24A . . . . -1.4(3) ?
C20A C19A C18A C17A . . . . 0.0(4) ?
C20A C24A C25A C17A . . . . 0.8(3) ?
C24A C20A C19A C18A . . . . -0.6(4) ?
C25A C17A C18A C19A . . . . 1.0(3) ?
C25A C24A C20A N21A . . . . -178.68(19) ?
C25A C24A C20A C19A . . . . 0.2(3) ?
C26A C27A C28A C29A . . . . -0.5(4) ?
C26A C31A C30A C29A . . . . -0.3(4) ?
C27A C26A C31A C30A . . . . 1.7(4) ?
C27A C28A C29A C30A . . . . 1.8(5) ?
C28A C27A C26A C4A . . . . 176.3(2) ?
C28A C27A C26A C31A . . . . -1.3(4) ?
C28A C29A C30A C31A . . . . -1.4(4) ?
C32A C5A N1A C2A . . . . -177.3(2) ?
C32A C5A N1A C6A . . . . 24.5(3) ?
C32A C5A C4A N3A . . . . 176.8(2) ?
C32A C5A C4A C26A . . . . -5.5(4) ?
C32A C37A C36A C35A . . . . 1.1(4) ?
C33A C32A C37A C36A . . . . -2.9(4) ?
C33A C34A C35A C36A . . . . -1.6(4) ?
C35A C34A C33A C32A . . . . -0.3(4) ?
C37A C32A C33A C34A . . . . 2.4(4) ?
C37A C36A C35A C34A . . . . 1.1(4) ?
O8B C7B C6B N1B . . . . 24.8(3) ?
O8B C7B C6B C10B . . . . 156.3(2) ?
O9B C7B C6B N1B . . . . -160.29(19) ?
O9B C7B C6B C10B . . . . -28.7(3) ?
N1B C2B C17B C18B . . . . -143.0(2) ?
N1B C2B C17B C25B . . . . 37.7(3) ?
N1B C6B C10B C11B . . . . -52.5(2) ?
N3B C2B C17B C18B . . . . 38.7(3) ?
N3B C2B C17B C25B . . . . -140.5(2) ?
N3B C4B C5B N1B . . . . 0.1(3) ?
N3B C4B C5B C32B . . . . -176.0(2) ?
N21B C20B C19B C18B . . . . -177.7(2) ?
N21B C20B C24B C25B . . . . 178.5(2) ?
C2B N1B C5B C4B . . . . 0.2(2) ?
C2B N1B C5B C32B . . . . 176.6(2) ?
C2B N1B C6B C7B . . . . -118.4(2) ?
C2B N1B C6B C10B . . . . 108.9(2) ?
C2B N3B C4B C5B . . . . -0.3(3) ?
C2B N3B C4B C26B . . . . 177.1(2) ?
C4B N3B C2B N1B . . . . 0.5(2) ?
C4B N3B C2B C17B . . . . 178.9(2) ?
C4B C26B C27B C28B . . . . -176.7(2) ?
C4B C26B C31B C30B . . . . 175.8(2) ?
C5B N1B C2B N3B . . . . -0.4(2) ?
C5B N1B C2B C17B . . . . -178.8(2) ?
C5B N1B C6B C7B . . . . 89.1(2) ?
C5B N1B C6B C10B . . . . -43.6(3) ?
C5B C32B C33B C34B . . . . 174.3(2) ?
C5B C32B C37B C36B . . . . -173.6(2) ?
C6B N1B C2B N3B . . . . -157.32(19) ?
C6B N1B C2B C17B . . . . 24.3(3) ?
C6B N1B C5B C4B . . . . 156.5(2) ?
C6B N1B C5B C32B . . . . -27.1(3) ?
C7B C6B C10B C11B . . . . 175.70(18) ?
C10B C11B C12B C13B . . . . 176.6(3) ?
C10B C11B C16B C15B . . . . -176.9(3) ?
C11B C12B C13B C14B . . . . 0.7(6) ?
C11B C16B C15B C14B . . . . 0.1(5) ?
C12B C11B C10B C6B . . . . 138.6(2) ?
C12B C11B C16B C15B . . . . 0.1(4) ?
C12B C13B C14B C15B . . . . -0.4(7) ?
C13B C14B C15B C16B . . . . 0.0(6) ?
C16B C11B C10B C6B . . . . -44.4(3) ?
C16B C11B C12B C13B . . . . -0.5(4) ?
C17B C18B C19B C20B . . . . -0.9(4) ?
C17B C25B C24B C20B . . . . -0.7(3) ?
C19B C18B C17B C2B . . . . -179.9(2) ?
C19B C18B C17B C25B . . . . -0.6(4) ?
C19B C20B N21B O22B . . . . -5.0(4) ?
C19B C20B N21B O23B . . . . 177.4(3) ?
C19B C20B C24B C25B . . . . -0.9(3) ?
C24B C20B N21B O22B . . . . 175.5(3) ?
C24B C20B N21B O23B . . . . -2.0(4) ?
C24B C20B C19B C18B . . . . 1.7(4) ?
C24B C25B C17B C2B . . . . -179.32(19) ?
C24B C25B C17B C18B . . . . 1.4(3) ?
C26B C4B C5B N1B . . . . -177.0(2) ?
C26B C4B C5B C32B . . . . 6.9(4) ?
C26B C27B C28B C29B . . . . 0.6(4) ?
C26B C31B C30B C29B . . . . 1.1(4) ?
C27B C26B C4B N3B . . . . -31.7(3) ?
C27B C26B C4B C5B . . . . 145.1(3) ?
C27B C26B C31B C30B . . . . -2.1(4) ?
C27B C28B C29B C30B . . . . -1.6(5) ?
C31B C26B C4B N3B . . . . 150.5(2) ?
C31B C26B C4B C5B . . . . -32.7(4) ?
C31B C26B C27B C28B . . . . 1.2(4) ?
C31B C30B C29B C28B . . . . 0.8(5) ?
C32B C33B C34B C35B . . . . -0.5(4) ?
C32B C37B C36B C35B . . . . -1.0(4) ?
C33B C32B C5B N1B . . . . 124.7(2) ?
C33B C32B C5B C4B . . . . -59.9(3) ?
C33B C32B C37B C36B . . . . 2.0(3) ?
C34B C35B C36B C37B . . . . -0.9(4) ?
C36B C35B C34B C33B . . . . 1.6(4) ?
C37B C32B C5B N1B . . . . -59.7(3) ?
C37B C32B C5B C4B . . . . 115.7(3) ?
C37B C32B C33B C34B . . . . -1.3(4) ?

_cod_database_fobs_code 2312958
